data_1507613
loop_
_publ_author_name
'Grainger, Richard S.'
'Betou, Marie'
'Male, Louise'
'Pitak, Mateusz B.'
'Coles, Simon J.'

_publ_section_title
;
 Semipinacol Rearrangement of Cis-Fused \b-Lactam Diols into Keto-Bridged
 Bicyclic Lactams.
;
_journal_issue 9
_journal_name_full 'Organic letters'
_journal_page_first 2234
_journal_page_last 2237
_journal_paper_doi 10.1021/ol300605y
_journal_volume 14
_journal_year 2012
_chemical_formula_moiety 'C14 H15 N O5 S'
_chemical_formula_sum 'C14 H15 N O5 S'
_chemical_formula_weight 309.33
_chemical_name_systematic
;
 ?
;
_space_group_IT_number 61
_symmetry_cell_setting orthorhombic
_symmetry_space_group_name_Hall '-P 2ac 2ab'
_symmetry_space_group_name_H-M 'P b c a'
_atom_sites_solution_hydrogens geom
_atom_sites_solution_primary direct
_atom_sites_solution_secondary difmap
_audit_creation_method SHELXL-97
_cell_angle_alpha 90.00
_cell_angle_beta 90.00
_cell_angle_gamma 90.00
_cell_formula_units_Z 8
_cell_length_a 11.0852(2)
_cell_length_b 7.98040(10)
_cell_length_c 31.3518(5)
_cell_measurement_reflns_used 8384
_cell_measurement_temperature 120(2)
_cell_measurement_theta_max 70.732
_cell_measurement_theta_min 2.819
_cell_volume 2773.52(8)
_computing_cell_refinement 'SAINT V6.28A (Bruker, 1997)'
_computing_data_collection 'SMART V5.626 (Bruker, 1997)'
_computing_data_reduction 'SAINT V6.28A (Bruker, 1997)'
_computing_molecular_graphics
;
OLEX2 (Dolomanov, O.V., Bourhis, L.J., Gildea, R.J., Howard, J.A.K,
& Puschmann, H., 2009)
;
_computing_publication_material 'WinGX (Farrugia, 1999)'
_computing_structure_refinement 'SHELXL-97 (Sheldrick, 2008)'
_computing_structure_solution 'SHELXS-97 (Sheldrick, 2008)'
_diffrn_ambient_temperature 120(2)
_diffrn_measured_fraction_theta_full 0.995
_diffrn_measured_fraction_theta_max 0.995
_diffrn_measurement_device_type 'Bruker SMART 6000'
_diffrn_measurement_method 'Omega scans'
_diffrn_radiation_monochromator graphite
_diffrn_radiation_source 'fine-focus sealed tube'
_diffrn_radiation_type CuK\a
_diffrn_radiation_wavelength 1.54178
_diffrn_reflns_av_R_equivalents 0.0212
_diffrn_reflns_av_sigmaI/netI 0.0107
_diffrn_reflns_limit_h_max 12
_diffrn_reflns_limit_h_min -13
_diffrn_reflns_limit_k_max 8
_diffrn_reflns_limit_k_min -9
_diffrn_reflns_limit_l_max 36
_diffrn_reflns_limit_l_min -32
_diffrn_reflns_number 20175
_diffrn_reflns_theta_full 68.24
_diffrn_reflns_theta_max 68.24
_diffrn_reflns_theta_min 6.92
_exptl_absorpt_coefficient_mu 2.288
_exptl_absorpt_correction_T_max 0.6576
_exptl_absorpt_correction_T_min 0.6097
_exptl_absorpt_correction_type multi-scan
_exptl_absorpt_process_details 'SADABS V2.07 (Sheldrick, G.M., 2007)'
_exptl_crystal_colour Colourless
_exptl_crystal_density_diffrn 1.482
_exptl_crystal_density_method 'not measured'
_exptl_crystal_description Block
_exptl_crystal_F_000 1296
_exptl_crystal_size_max 0.24
_exptl_crystal_size_mid 0.22
_exptl_crystal_size_min 0.20
_refine_diff_density_max 0.241
_refine_diff_density_min -0.310
_refine_diff_density_rms 0.041
_refine_ls_extinction_method none
_refine_ls_goodness_of_fit_ref 1.068
_refine_ls_hydrogen_treatment constr
_refine_ls_matrix_type full
_refine_ls_number_parameters 191
_refine_ls_number_reflns 2528
_refine_ls_number_restraints 0
_refine_ls_restrained_S_all 1.068
_refine_ls_R_factor_all 0.0285
_refine_ls_R_factor_gt 0.0281
_refine_ls_shift/su_max 0.002
_refine_ls_shift/su_mean 0.000
_refine_ls_structure_factor_coef Fsqd
_refine_ls_weighting_details 'calc w=1/[\s^2^(Fo^2^)+(0.0389P)^2^+1.2443P] where P=(Fo^2^+2Fc^2^)/3'
_refine_ls_weighting_scheme calc
_refine_ls_wR_factor_gt 0.0752
_refine_ls_wR_factor_ref 0.0755
_reflns_number_gt 2473
_reflns_number_total 2528
_reflns_threshold_expression >2\s(I)
_cod_data_source_file ol300605y_si_004.cif
_cod_data_source_block Compound_10b
_cod_depositor_comments
;
The following automatic conversions were performed:

'_symmetry_cell_setting' value 'Orthorhombic' changed to
'orthorhombic' according to
/home/saulius/struct/CIF-dictionaries/cif_core.dic dictionary named
'cif_core.dic' version 2.4.1 from
2010-06-29.

'_exptl_absorpt_correction_type' value 'Multi-scan'
changed to 'multi-scan' according to
/home/saulius/struct/CIF-dictionaries/cif_core.dic dictionary named
'cif_core.dic' version 2.4.1 from 2010-06-29.

Automatic conversion script
Id: cif_fix_values 1715 2011-07-08 13:25:40Z adriana 
;
_cod_original_sg_symbol_H-M 'P bca'
_cod_database_code 1507613

loop_
_symmetry_equiv_pos_as_xyz
'x, y, z'
'-x+1/2, -y, z+1/2'
'-x, y+1/2, -z+1/2'
'x+1/2, -y+1/2, -z'
'-x, -y, -z'
'x-1/2, y, -z-1/2'
'x, -y-1/2, z-1/2'
'-x-1/2, y-1/2, z'

loop_
_atom_site_label
_atom_site_type_symbol
_atom_site_fract_x
_atom_site_fract_y
_atom_site_fract_z
_atom_site_U_iso_or_equiv
_atom_site_adp_type
_atom_site_occupancy
_atom_site_symmetry_multiplicity
_atom_site_calc_flag
_atom_site_refinement_flags
C1 C -0.06805(11) 0.75852(17) 0.54426(4) 0.0240(3) Uani 1 1 d .
H1 H -0.1422 0.8207 0.5353 0.029 Uiso 1 1 calc R
C2 C -0.01650(11) 0.83931(16) 0.58457(4) 0.0226(3) Uani 1 1 d .
C3 C 0.02463(11) 0.72668(16) 0.62262(4) 0.0220(3) Uani 1 1 d .
H3 H 0.1096 0.7513 0.6314 0.026 Uiso 1 1 calc R
C4 C 0.00100(13) 0.53863(16) 0.61978(4) 0.0285(3) Uani 1 1 d .
H4A H -0.0769 0.5127 0.6337 0.034 Uiso 1 1 calc R
H4B H 0.0652 0.4779 0.6353 0.034 Uiso 1 1 calc R
C5 C -0.00251(13) 0.47758(17) 0.57351(4) 0.0293(3) Uani 1 1 d .
H5A H 0.0776 0.4940 0.5602 0.035 Uiso 1 1 calc R
H5B H -0.0215 0.3564 0.5729 0.035 Uiso 1 1 calc R
C6 C -0.09762(12) 0.57410(17) 0.54846(4) 0.0277(3) Uani 1 1 d .
H6A H -0.1050 0.5246 0.5196 0.033 Uiso 1 1 calc R
H6B H -0.1765 0.5620 0.5629 0.033 Uiso 1 1 calc R
C7 C -0.10176(11) 0.92505(16) 0.61660(4) 0.0234(3) Uani 1 1 d .
C8 C -0.09450(11) 0.80895(15) 0.69200(4) 0.0206(3) Uani 1 1 d .
C9 C -0.19772(11) 0.88934(16) 0.70765(4) 0.0232(3) Uani 1 1 d .
H9 H -0.2470 0.9540 0.6891 0.028 Uiso 1 1 calc R
C10 C -0.22729(11) 0.87393(15) 0.75017(4) 0.0233(3) Uani 1 1 d .
H10 H -0.2973 0.9284 0.7608 0.028 Uiso 1 1 calc R
C11 C -0.15591(11) 0.77962(15) 0.77771(4) 0.0213(3) Uani 1 1 d .
C12 C -0.05240(11) 0.70166(15) 0.76248(4) 0.0225(3) Uani 1 1 d .
H12 H -0.0025 0.6389 0.7812 0.027 Uiso 1 1 calc R
C13 C -0.02259(11) 0.71639(15) 0.71949(4) 0.0223(3) Uani 1 1 d .
H13 H 0.0477 0.6625 0.7089 0.027 Uiso 1 1 calc R
C14 C -0.13651(13) 0.65727(17) 0.84727(4) 0.0287(3) Uani 1 1 d .
H14A H -0.0510 0.6872 0.8493 0.043 Uiso 1 1 calc R
H14B H -0.1442 0.5429 0.8362 0.043 Uiso 1 1 calc R
H14C H -0.1735 0.6637 0.8756 0.043 Uiso 1 1 calc R
N1 N -0.06390(9) 0.82236(13) 0.64859(3) 0.0221(2) Uani 1 1 d .
O1 O 0.22973(9) 0.75996(14) 0.54350(3) 0.0380(3) Uani 1 1 d .
O2 O 0.02626(8) 0.78199(12) 0.51198(3) 0.0295(2) Uani 1 1 d .
O3 O 0.07259(8) 0.95734(11) 0.57002(3) 0.0270(2) Uani 1 1 d .
O4 O -0.17172(9) 1.04132(12) 0.61510(3) 0.0309(2) Uani 1 1 d .
O5 O -0.19629(8) 0.77132(12) 0.81906(3) 0.0267(2) Uani 1 1 d .
S1 S 0.14352(3) 0.88213(4) 0.528560(10) 0.02832(12) Uani 1 1 d .

loop_
_atom_site_aniso_label
_atom_site_aniso_U_11
_atom_site_aniso_U_22
_atom_site_aniso_U_33
_atom_site_aniso_U_23
_atom_site_aniso_U_13
_atom_site_aniso_U_12
C1 0.0204(6) 0.0317(7) 0.0200(6) 0.0010(5) 0.0009(5) 0.0005(5)
C2 0.0204(6) 0.0241(6) 0.0235(6) 0.0011(5) 0.0002(5) -0.0005(5)
C3 0.0192(6) 0.0259(6) 0.0209(6) -0.0020(5) 0.0000(5) 0.0028(5)
C4 0.0362(7) 0.0234(7) 0.0259(7) 0.0005(5) -0.0017(5) 0.0029(6)
C5 0.0348(7) 0.0257(6) 0.0274(7) -0.0034(5) 0.0012(6) 0.0009(6)
C6 0.0261(7) 0.0326(7) 0.0243(7) -0.0038(6) 0.0007(5) -0.0049(6)
C7 0.0217(6) 0.0258(6) 0.0228(6) 0.0002(5) -0.0014(5) 0.0000(5)
C8 0.0204(6) 0.0201(6) 0.0212(6) -0.0006(5) -0.0001(5) -0.0023(5)
C9 0.0216(6) 0.0227(6) 0.0253(7) 0.0015(5) -0.0016(5) 0.0036(5)
C10 0.0210(6) 0.0221(6) 0.0269(7) -0.0006(5) 0.0016(5) 0.0039(5)
C11 0.0228(6) 0.0192(6) 0.0219(6) -0.0006(5) 0.0007(5) -0.0023(5)
C12 0.0212(6) 0.0205(6) 0.0257(6) 0.0022(5) -0.0036(5) 0.0013(5)
C13 0.0184(6) 0.0211(6) 0.0273(6) -0.0009(5) 0.0005(5) 0.0022(5)
C14 0.0347(7) 0.0272(7) 0.0242(7) 0.0040(5) -0.0028(5) 0.0028(6)
N1 0.0207(5) 0.0231(5) 0.0227(5) 0.0007(4) 0.0010(4) 0.0036(4)
O1 0.0267(5) 0.0440(6) 0.0434(6) -0.0010(5) 0.0032(4) 0.0023(4)
O2 0.0292(5) 0.0373(5) 0.0218(5) -0.0018(4) 0.0034(4) -0.0059(4)
O3 0.0281(5) 0.0278(5) 0.0249(5) 0.0000(4) 0.0027(4) -0.0053(4)
O4 0.0315(5) 0.0318(5) 0.0293(5) 0.0024(4) -0.0017(4) 0.0117(4)
O5 0.0289(5) 0.0300(5) 0.0213(4) 0.0035(4) 0.0018(4) 0.0061(4)
S1 0.02616(19) 0.0323(2) 0.0265(2) 0.00063(13) 0.00491(12) -0.00443(13)

loop_
_atom_type_symbol
_atom_type_description
_atom_type_scat_dispersion_real
_atom_type_scat_dispersion_imag
_atom_type_scat_source
C C 0.0181 0.0091 'International Tables Vol C Tables 4.2.6.8 and 6.1.1.4'
H H 0.0000 0.0000 'International Tables Vol C Tables 4.2.6.8 and 6.1.1.4'
N N 0.0311 0.0180 'International Tables Vol C Tables 4.2.6.8 and 6.1.1.4'
O O 0.0492 0.0322 'International Tables Vol C Tables 4.2.6.8 and 6.1.1.4'
S S 0.3331 0.5567 'International Tables Vol C Tables 4.2.6.8 and 6.1.1.4'

loop_
_geom_angle_atom_site_label_1
_geom_angle_atom_site_label_2
_geom_angle_atom_site_label_3
_geom_angle
O2 C1 C6 109.78(10)
O2 C1 C2 104.47(10)
C6 C1 C2 114.77(11)
O2 C1 H1 109.2
C6 C1 H1 109.2
C2 C1 H1 109.2
O3 C2 C1 105.68(10)
O3 C2 C7 109.70(10)
C1 C2 C7 119.80(10)
O3 C2 C3 114.75(10)
C1 C2 C3 119.85(11)
C7 C2 C3 86.38(9)
N1 C3 C4 115.08(11)
N1 C3 C2 85.99(9)
C4 C3 C2 118.12(11)
N1 C3 H3 111.8
C4 C3 H3 111.8
C2 C3 H3 111.8
C3 C4 C5 111.87(11)
C3 C4 H4A 109.2
C5 C4 H4A 109.2
C3 C4 H4B 109.2
C5 C4 H4B 109.2
H4A C4 H4B 107.9
C6 C5 C4 110.19(11)
C6 C5 H5A 109.6
C4 C5 H5A 109.6
C6 C5 H5B 109.6
C4 C5 H5B 109.6
H5A C5 H5B 108.1
C1 C6 C5 112.74(11)
C1 C6 H6A 109.0
C5 C6 H6A 109.0
C1 C6 H6B 109.0
C5 C6 H6B 109.0
H6A C6 H6B 107.8
O4 C7 N1 133.44(12)
O4 C7 C2 135.15(12)
N1 C7 C2 91.36(10)
C13 C8 C9 119.73(12)
C13 C8 N1 120.20(11)
C9 C8 N1 120.07(11)
C10 C9 C8 119.48(12)
C10 C9 H9 120.3
C8 C9 H9 120.3
C9 C10 C11 120.87(12)
C9 C10 H10 119.6
C11 C10 H10 119.6
O5 C11 C12 124.88(11)
O5 C11 C10 115.24(11)
C12 C11 C10 119.87(12)
C11 C12 C13 119.38(11)
C11 C12 H12 120.3
C13 C12 H12 120.3
C8 C13 C12 120.65(11)
C8 C13 H13 119.7
C12 C13 H13 119.7
O5 C14 H14A 109.5
O5 C14 H14B 109.5
H14A C14 H14B 109.5
O5 C14 H14C 109.5
H14A C14 H14C 109.5
H14B C14 H14C 109.5
C7 N1 C8 133.17(11)
C7 N1 C3 96.27(10)
C8 N1 C3 130.55(10)
C1 O2 S1 114.55(8)
C2 O3 S1 110.01(8)
C11 O5 C14 117.58(10)
O1 S1 O2 107.67(6)
O1 S1 O3 107.99(6)
O2 S1 O3 92.90(5)

loop_
_geom_bond_atom_site_label_1
_geom_bond_atom_site_label_2
_geom_bond_distance
C1 O2 1.4670(15)
C1 C6 1.5136(19)
C1 C2 1.5295(17)
C1 H1 1.0000
C2 O3 1.4389(15)
C2 C7 1.5394(17)
C2 C3 1.5617(17)
C3 N1 1.4863(15)
C3 C4 1.5260(18)
C3 H3 1.0000
C4 C5 1.5310(18)
C4 H4A 0.9900
C4 H4B 0.9900
C5 C6 1.5236(19)
C5 H5A 0.9900
C5 H5B 0.9900
C6 H6A 0.9900
C6 H6B 0.9900
C7 O4 1.2103(16)
C7 N1 1.3616(16)
C8 C13 1.3870(17)
C8 C9 1.4004(18)
C8 N1 1.4068(16)
C9 C10 1.3783(18)
C9 H9 0.9500
C10 C11 1.3922(18)
C10 H10 0.9500
C11 O5 1.3731(15)
C11 C12 1.3899(18)
C12 C13 1.3927(18)
C12 H12 0.9500
C13 H13 0.9500
C14 O5 1.4316(15)
C14 H14A 0.9800
C14 H14B 0.9800
C14 H14C 0.9800
O1 S1 1.4432(11)
O2 S1 1.6120(10)
O3 S1 1.6334(9)

loop_
_geom_torsion_atom_site_label_1
_geom_torsion_atom_site_label_2
_geom_torsion_atom_site_label_3
_geom_torsion_atom_site_label_4
_geom_torsion
O2 C1 C2 O3 22.88(12)
C6 C1 C2 O3 143.14(11)
O2 C1 C2 C7 147.23(11)
C6 C1 C2 C7 -92.50(14)
O2 C1 C2 C3 -108.61(12)
C6 C1 C2 C3 11.66(16)
O3 C2 C3 N1 110.67(11)
C1 C2 C3 N1 -121.91(11)
C7 C2 C3 N1 0.62(9)
O3 C2 C3 C4 -132.95(12)
C1 C2 C3 C4 -5.53(17)
C7 C2 C3 C4 117.00(12)
N1 C3 C4 C5 127.18(12)
C2 C3 C4 C5 27.82(16)
C3 C4 C5 C6 -56.80(15)
O2 C1 C6 C5 76.42(13)
C2 C1 C6 C5 -40.87(15)
C4 C5 C6 C1 64.99(14)
O3 C2 C7 O4 61.83(19)
C1 C2 C7 O4 -60.6(2)
C3 C2 C7 O4 176.85(16)
O3 C2 C7 N1 -115.69(10)
C1 C2 C7 N1 121.90(12)
C3 C2 C7 N1 -0.68(9)
C13 C8 C9 C10 -0.69(19)
N1 C8 C9 C10 179.41(11)
C8 C9 C10 C11 0.02(19)
C9 C10 C11 O5 -178.76(11)
C9 C10 C11 C12 0.94(19)
O5 C11 C12 C13 178.46(12)
C10 C11 C12 C13 -1.21(18)
C9 C8 C13 C12 0.41(18)
N1 C8 C13 C12 -179.69(11)
C11 C12 C13 C8 0.55(19)
O4 C7 N1 C8 2.3(3)
C2 C7 N1 C8 179.87(13)
O4 C7 N1 C3 -176.88(15)
C2 C7 N1 C3 0.72(10)
C13 C8 N1 C7 -165.88(13)
C9 C8 N1 C7 14.0(2)
C13 C8 N1 C3 13.02(19)
C9 C8 N1 C3 -167.08(12)
C4 C3 N1 C7 -119.97(11)
C2 C3 N1 C7 -0.71(10)
C4 C3 N1 C8 60.83(17)
C2 C3 N1 C8 -179.90(12)
C6 C1 O2 S1 -124.77(10)
C2 C1 O2 S1 -1.22(12)
C1 C2 O3 S1 -36.73(11)
C7 C2 O3 S1 -167.18(8)
C3 C2 O3 S1 97.58(10)
C12 C11 O5 C14 -8.40(18)
C10 C11 O5 C14 171.28(11)
C1 O2 S1 O1 92.36(10)
C1 O2 S1 O3 -17.56(9)
C2 O3 S1 O1 -77.31(9)
C2 O3 S1 O2 32.33(8)
